data_7245542
loop_
_publ_author_name
'Stoesser, Julian'
'Engelage, Elric'
'Huber, Stefan'

_publ_section_title
;
 Co-crystallization studies of the syn- and anti-atropisomers of
 triphenyl-based perfluorinated halogen bond donors with halides
;
_journal_name_full CrystEngComm
_journal_paper_doi 10.1039/D2CE00973K
_journal_year 2022
_chemical_formula_sum 'C18 F12 I2'
_chemical_formula_weight 697.98
_space_group_crystal_system triclinic
_space_group_IT_number 2
_space_group_name_Hall '-P 1'
_space_group_name_H-M_alt 'P -1'
_audit_creation_method SHELXL-2017/1
_audit_update_record
;
2022-08-27 deposited with the CCDC.	2022-09-16 downloaded from the CCDC.
;
_cell_angle_alpha 106.273(4)
_cell_angle_beta 98.342(4)
_cell_angle_gamma 110.384(5)
_cell_formula_units_Z 2
_cell_length_a 7.7774(4)
_cell_length_b 10.5846(6)
_cell_length_c 13.0896(5)
_cell_measurement_reflns_used 4251
_cell_measurement_temperature 170(2)
_cell_measurement_theta_max 27.5
_cell_measurement_theta_min 3.2
_cell_volume 933.67(10)
_computing_cell_refinement
;
CrysAlisPro, Agilent Technologies,
Version 1.171.36.24 (release 03-12-2012 CrysAlis171 .NET)
(compiled Dec  3 2012,18:21:49)
;
_computing_data_collection
;
CrysAlisPro, Agilent Technologies,
Version 1.171.36.24 (release 03-12-2012 CrysAlis171 .NET)
(compiled Dec  3 2012,18:21:49)
;
_computing_data_reduction
;
CrysAlisPro, Agilent Technologies,
Version 1.171.36.24 (release 03-12-2012 CrysAlis171 .NET)
(compiled Dec  3 2012,18:21:49)
;
_computing_molecular_graphics 'Diamond 4, Mercury'
_computing_structure_refinement 'SHELXL-2017/1 (Sheldrick, 2017)'
_computing_structure_solution 'ShelXT, shelXle'
_diffrn_ambient_temperature 170(2)
_diffrn_detector_area_resol_mean 8.4171
_diffrn_measured_fraction_theta_full 0.998
_diffrn_measured_fraction_theta_max 0.993
_diffrn_measurement_device_type 'Xcalibur, Sapphire2, large Be window'
_diffrn_radiation_monochromator graphite
_diffrn_radiation_source 'Enhance (Mo) X-ray Source'
_diffrn_radiation_type 'Mo K\a'
_diffrn_radiation_wavelength 0.7107
_diffrn_reflns_av_R_equivalents 0.0363
_diffrn_reflns_av_unetI/netI 0.0324
_diffrn_reflns_Laue_measured_fraction_full 0.998
_diffrn_reflns_Laue_measured_fraction_max 0.993
_diffrn_reflns_limit_h_max 10
_diffrn_reflns_limit_h_min -10
_diffrn_reflns_limit_k_max 13
_diffrn_reflns_limit_k_min -13
_diffrn_reflns_limit_l_max 16
_diffrn_reflns_limit_l_min -16
_diffrn_reflns_number 16217
_diffrn_reflns_point_group_measured_fraction_full 0.998
_diffrn_reflns_point_group_measured_fraction_max 0.993
_diffrn_reflns_theta_full 25.242
_diffrn_reflns_theta_max 27.496
_diffrn_reflns_theta_min 3.210
_diffrn_source 'fine-focus sealed X-ray tube'
_exptl_absorpt_coefficient_mu 3.488
_exptl_absorpt_correction_T_max 1.00000
_exptl_absorpt_correction_T_min 0.66631
_exptl_absorpt_correction_type multi-scan
_exptl_absorpt_process_details
;
CrysAlisPro, Agilent Technologies,
Version 1.171.36.24 (release 03-12-2012 CrysAlis171 .NET)
(compiled Dec  3 2012,18:21:49)
Empirical absorption correction using spherical harmonics,
 implemented in SCALE3 ABSPACK scaling algorithm.
;
_exptl_crystal_colour 'translucent colorless'
_exptl_crystal_density_diffrn 2.483
_exptl_crystal_density_meas ?
_exptl_crystal_description needle
_exptl_crystal_F_000 644
_exptl_crystal_size_max 0.5
_exptl_crystal_size_mid 0.2
_exptl_crystal_size_min 0.2
_refine_diff_density_max 0.628
_refine_diff_density_min -0.382
_refine_diff_density_rms 0.101
_refine_ls_extinction_method none
_refine_ls_goodness_of_fit_ref 1.039
_refine_ls_hydrogen_treatment undef
_refine_ls_matrix_type full
_refine_ls_number_parameters 289
_refine_ls_number_reflns 4251
_refine_ls_number_restraints 0
_refine_ls_restrained_S_all 1.039
_refine_ls_R_factor_all 0.0377
_refine_ls_R_factor_gt 0.0263
_refine_ls_shift/su_max 0.001
_refine_ls_shift/su_mean 0.000
_refine_ls_structure_factor_coef Fsqd
_refine_ls_weighting_details 'w=1/[\s^2^(Fo^2^)+(0.0256P)^2^+0.2000P] where P=(Fo^2^+2Fc^2^)/3'
_refine_ls_weighting_scheme calc
_refine_ls_wR_factor_gt 0.0545
_refine_ls_wR_factor_ref 0.0592
_reflns_Friedel_coverage 0.000
_reflns_number_gt 3498
_reflns_number_total 4251
_reflns_threshold_expression 'I > 2\s(I)'
_cod_data_source_file d2ce00973k2.cif
_cod_data_source_block syn-p-1
_cod_depositor_comments
;
The following automatic conversions were performed:

data item '_exptl_crystal_density_meas' value 'not measured' was
changed to '?' -- the value is perceived as not measured.

Automatic conversion script
Id: cif_fix_values 7556 2019-12-06 15:28:31Z antanas 
;
_cod_original_cell_volume 933.67(9)
_cod_database_code 7245542
_shelx_shelxl_version_number 2017/1
_shelx_space_group_comment
;
The symmetry employed for this shelxl refinement is uniquely defined
by the following loop, which should always be used as a source of
symmetry information in preference to the above space-group names.
They are only intended as comments.
;

loop_
_space_group_symop_operation_xyz
'x, y, z'
'-x, -y, -z'

loop_
_atom_site_label
_atom_site_type_symbol
_atom_site_fract_x
_atom_site_fract_y
_atom_site_fract_z
_atom_site_U_iso_or_equiv
_atom_site_adp_type
_atom_site_occupancy
_atom_site_site_symmetry_order
_atom_site_calc_flag
_atom_site_refinement_flags_posn
_atom_site_refinement_flags_adp
_atom_site_refinement_flags_occupancy
_atom_site_disorder_assembly
_atom_site_disorder_group
I1 I 1.14930(3) 0.92541(2) 0.92068(2) 0.03622(8) Uani 1 1 d . . . . .
I2 I 0.43172(3) 0.65519(2) 0.95802(2) 0.03687(8) Uani 1 1 d . . . . .
F1 F 0.9212(3) 0.6135(2) 0.48327(14) 0.0372(5) Uani 1 1 d . . . . .
F2 F 1.2413(3) 0.7745(2) 0.44545(15) 0.0430(5) Uani 1 1 d . . . . .
F3 F 1.5203(2) 1.0003(2) 0.61468(16) 0.0370(5) Uani 1 1 d . . . . .
F4 F 1.4798(2) 1.0635(2) 0.82038(15) 0.0396(5) Uani 1 1 d . . . . .
F5 F 0.6853(2) 0.7937(2) 0.64389(18) 0.0400(5) Uani 1 1 d . . . . .
F6 F 0.3717(2) 0.62914(19) 0.68118(17) 0.0351(4) Uani 1 1 d . . . . .
F7 F 0.6818(2) 0.34896(19) 0.77175(16) 0.0326(4) Uani 1 1 d . . . . .
F8 F 0.9975(2) 0.5169(2) 0.73659(16) 0.0347(4) Uani 1 1 d . . . . .
F9 F 0.2891(3) 0.20084(18) 0.58922(15) 0.0352(4) Uani 1 1 d . . . . .
F10 F -0.0217(3) 0.02966(19) 0.62705(17) 0.0436(5) Uani 1 1 d . . . . .
F11 F -0.1241(3) 0.1262(2) 0.81424(18) 0.0469(5) Uani 1 1 d . . . . .
F12 F 0.0760(3) 0.3962(2) 0.95678(17) 0.0479(5) Uani 1 1 d . . . . .
C1 C 1.0300(4) 0.7539(3) 0.6730(2) 0.0217(6) Uani 1 1 d . . . . .
C2 C 1.0565(4) 0.7256(3) 0.5686(2) 0.0247(6) Uani 1 1 d . . . . .
C3 C 1.2194(4) 0.8062(3) 0.5478(2) 0.0260(6) Uani 1 1 d . . . . .
C4 C 1.3620(4) 0.9210(3) 0.6338(3) 0.0268(7) Uani 1 1 d . . . . .
C5 C 1.3381(4) 0.9514(3) 0.7387(3) 0.0258(6) Uani 1 1 d . . . . .
C6 C 1.1740(4) 0.8701(3) 0.7598(2) 0.0229(6) Uani 1 1 d . . . . .
C7 C 0.8512(4) 0.6603(3) 0.6902(2) 0.0215(6) Uani 1 1 d . . . . .
C8 C 0.6872(4) 0.6848(3) 0.6762(3) 0.0247(6) Uani 1 1 d . . . . .
C9 C 0.5244(4) 0.5984(3) 0.6948(3) 0.0250(6) Uani 1 1 d . . . . .
C10 C 0.5180(4) 0.4853(3) 0.7287(2) 0.0210(6) Uani 1 1 d . . . . .
C11 C 0.6811(4) 0.4587(3) 0.7405(2) 0.0223(6) Uani 1 1 d . . . . .
C12 C 0.8432(4) 0.5455(3) 0.7219(2) 0.0220(6) Uani 1 1 d . . . . .
C13 C 0.3460(4) 0.3946(3) 0.7532(2) 0.0206(6) Uani 1 1 d . . . . .
C14 C 0.2397(4) 0.2535(3) 0.6814(2) 0.0250(6) Uani 1 1 d . . . . .
C15 C 0.0813(4) 0.1637(3) 0.7004(3) 0.0291(7) Uani 1 1 d . . . . .
C16 C 0.0274(4) 0.2135(3) 0.7947(3) 0.0310(7) Uani 1 1 d . . . . .
C17 C 0.1306(4) 0.3523(4) 0.8662(3) 0.0290(7) Uani 1 1 d . . . . .
C18 C 0.2878(4) 0.4443(3) 0.8465(2) 0.0226(6) Uani 1 1 d . . . . .

loop_
_atom_site_aniso_label
_atom_site_aniso_U_11
_atom_site_aniso_U_22
_atom_site_aniso_U_33
_atom_site_aniso_U_23
_atom_site_aniso_U_13
_atom_site_aniso_U_12
I1 0.03648(13) 0.03559(13) 0.02640(12) 0.00274(9) 0.01348(9) 0.00776(10)
I2 0.04432(14) 0.02716(12) 0.03012(13) 0.00049(9) 0.00216(10) 0.01517(10)
F1 0.0319(10) 0.0329(10) 0.0250(10) 0.0032(8) 0.0013(8) -0.0033(8)
F2 0.0466(12) 0.0469(12) 0.0251(10) 0.0109(9) 0.0172(9) 0.0058(10)
F3 0.0270(10) 0.0350(11) 0.0440(12) 0.0177(9) 0.0167(8) 0.0013(8)
F4 0.0268(10) 0.0304(10) 0.0343(11) -0.0014(8) 0.0054(8) -0.0080(8)
F5 0.0271(10) 0.0328(11) 0.0732(15) 0.0371(10) 0.0163(10) 0.0116(8)
F6 0.0182(9) 0.0330(10) 0.0623(13) 0.0280(10) 0.0107(8) 0.0111(8)
F7 0.0318(10) 0.0286(10) 0.0509(12) 0.0266(9) 0.0174(9) 0.0156(8)
F8 0.0227(9) 0.0386(11) 0.0565(13) 0.0277(10) 0.0171(9) 0.0172(8)
F9 0.0400(11) 0.0229(9) 0.0316(10) 0.0020(8) 0.0149(8) 0.0041(8)
F10 0.0352(11) 0.0216(10) 0.0531(13) 0.0075(9) 0.0048(9) -0.0047(8)
F11 0.0277(10) 0.0506(13) 0.0682(15) 0.0364(12) 0.0233(10) 0.0066(9)
F12 0.0492(12) 0.0583(14) 0.0476(13) 0.0211(11) 0.0329(10) 0.0256(11)
C1 0.0176(14) 0.0194(14) 0.0292(16) 0.0108(12) 0.0083(12) 0.0064(12)
C2 0.0224(15) 0.0205(15) 0.0238(15) 0.0055(12) 0.0023(12) 0.0037(12)
C3 0.0269(16) 0.0292(17) 0.0222(15) 0.0109(13) 0.0096(12) 0.0092(13)
C4 0.0199(15) 0.0238(16) 0.0362(18) 0.0136(13) 0.0115(13) 0.0044(12)
C5 0.0200(15) 0.0191(15) 0.0292(16) 0.0045(12) 0.0037(12) 0.0022(12)
C6 0.0222(15) 0.0211(15) 0.0244(15) 0.0079(12) 0.0081(12) 0.0074(12)
C7 0.0188(14) 0.0165(14) 0.0232(15) 0.0055(11) 0.0051(11) 0.0019(11)
C8 0.0229(15) 0.0165(14) 0.0352(17) 0.0133(13) 0.0061(13) 0.0060(12)
C9 0.0162(14) 0.0231(15) 0.0338(17) 0.0111(13) 0.0036(12) 0.0064(12)
C10 0.0191(14) 0.0161(14) 0.0238(15) 0.0053(11) 0.0044(11) 0.0046(11)
C11 0.0237(15) 0.0163(14) 0.0281(16) 0.0109(12) 0.0083(12) 0.0066(12)
C12 0.0172(14) 0.0243(15) 0.0233(15) 0.0076(12) 0.0062(11) 0.0076(12)
C13 0.0183(14) 0.0176(14) 0.0263(15) 0.0107(12) 0.0052(11) 0.0058(11)
C14 0.0261(16) 0.0233(15) 0.0238(15) 0.0081(12) 0.0062(12) 0.0085(13)
C15 0.0217(15) 0.0192(15) 0.0373(18) 0.0100(13) 0.0014(13) 0.0008(12)
C16 0.0161(15) 0.0303(17) 0.049(2) 0.0257(16) 0.0079(14) 0.0033(13)
C17 0.0270(16) 0.0390(19) 0.0323(17) 0.0192(15) 0.0157(14) 0.0182(15)
C18 0.0189(14) 0.0190(14) 0.0283(16) 0.0090(12) 0.0029(12) 0.0068(12)

loop_
_atom_type_symbol
_atom_type_description
_atom_type_scat_dispersion_real
_atom_type_scat_dispersion_imag
_atom_type_scat_source
C C 0.0033 0.0016 'International Tables Vol C Tables 4.2.6.8 and 6.1.1.4'
F F 0.0171 0.0103 'International Tables Vol C Tables 4.2.6.8 and 6.1.1.4'
I I -0.4742 1.8119 'International Tables Vol C Tables 4.2.6.8 and 6.1.1.4'

loop_
_geom_angle_atom_site_label_1
_geom_angle_atom_site_label_2
_geom_angle_atom_site_label_3
_geom_angle
_geom_angle_site_symmetry_1
_geom_angle_site_symmetry_3
_geom_angle_publ_flag
C2 C1 C6 118.2(3) . . ?
C2 C1 C7 119.6(3) . . ?
C6 C1 C7 122.2(3) . . ?
F1 C2 C3 118.0(3) . . ?
F1 C2 C1 119.6(3) . . ?
C3 C2 C1 122.4(3) . . ?
F2 C3 C2 120.7(3) . . ?
F2 C3 C4 119.8(3) . . ?
C2 C3 C4 119.4(3) . . ?
F3 C4 C5 120.8(3) . . ?
F3 C4 C3 120.0(3) . . ?
C5 C4 C3 119.1(3) . . ?
F4 C5 C4 117.6(3) . . ?
F4 C5 C6 121.0(3) . . ?
C4 C5 C6 121.5(3) . . ?
C5 C6 C1 119.4(3) . . ?
C5 C6 I1 118.8(2) . . ?
C1 C6 I1 121.8(2) . . ?
C12 C7 C8 117.0(3) . . ?
C12 C7 C1 120.9(2) . . ?
C8 C7 C1 122.1(3) . . ?
F5 C8 C9 119.1(2) . . ?
F5 C8 C7 119.8(3) . . ?
C9 C8 C7 121.1(3) . . ?
F6 C9 C10 120.1(2) . . ?
F6 C9 C8 118.1(3) . . ?
C10 C9 C8 121.8(3) . . ?
C9 C10 C11 117.1(3) . . ?
C9 C10 C13 122.4(2) . . ?
C11 C10 C13 120.4(2) . . ?
F7 C11 C12 119.6(2) . . ?
F7 C11 C10 119.6(2) . . ?
C12 C11 C10 120.8(3) . . ?
F8 C12 C7 119.5(2) . . ?
F8 C12 C11 118.3(3) . . ?
C7 C12 C11 122.2(3) . . ?
C14 C13 C18 118.0(3) . . ?
C14 C13 C10 119.1(3) . . ?
C18 C13 C10 122.9(2) . . ?
F9 C14 C15 117.9(3) . . ?
F9 C14 C13 120.3(3) . . ?
C15 C14 C13 121.8(3) . . ?
F10 C15 C14 120.0(3) . . ?
F10 C15 C16 120.4(3) . . ?
C14 C15 C16 119.6(3) . . ?
F11 C16 C17 120.9(3) . . ?
F11 C16 C15 119.7(3) . . ?
C17 C16 C15 119.3(3) . . ?
F12 C17 C16 117.8(3) . . ?
F12 C17 C18 120.8(3) . . ?
C16 C17 C18 121.5(3) . . ?
C17 C18 C13 119.8(3) . . ?
C17 C18 I2 118.7(2) . . ?
C13 C18 I2 121.5(2) . . ?

loop_
_geom_bond_atom_site_label_1
_geom_bond_atom_site_label_2
_geom_bond_distance
_geom_bond_site_symmetry_2
_geom_bond_publ_flag
I1 C6 2.079(3) . ?
I2 C18 2.080(3) . ?
F1 C2 1.345(3) . ?
F2 C3 1.338(3) . ?
F3 C4 1.331(3) . ?
F4 C5 1.342(3) . ?
F5 C8 1.339(3) . ?
F6 C9 1.338(3) . ?
F7 C11 1.337(3) . ?
F8 C12 1.337(3) . ?
F9 C14 1.349(3) . ?
F10 C15 1.341(3) . ?
F11 C16 1.330(3) . ?
F12 C17 1.333(3) . ?
C1 C2 1.377(4) . ?
C1 C6 1.395(4) . ?
C1 C7 1.491(4) . ?
C2 C3 1.372(4) . ?
C3 C4 1.380(4) . ?
C4 C5 1.376(4) . ?
C5 C6 1.384(4) . ?
C7 C12 1.374(4) . ?
C7 C8 1.385(4) . ?
C8 C9 1.380(4) . ?
C9 C10 1.377(4) . ?
C10 C11 1.388(4) . ?
C10 C13 1.489(4) . ?
C11 C12 1.378(4) . ?
C13 C14 1.388(4) . ?
C13 C18 1.392(4) . ?
C14 C15 1.374(4) . ?
C15 C16 1.383(5) . ?
C16 C17 1.367(5) . ?
C17 C18 1.382(4) . ?
